data_7010526
loop_
_publ_author_name
'Farrar, David H.'
'Grachova, Elena V.'
'Lough, Alan'
'Patirana, Charles'
'Po\"e, Anthony J.'
'Tunik, Sergey P.'

_publ_section_title
;
 Ligand effects on the structures of Rh6(CO)15L clusters
;
_journal_issue 13
_journal_name_full 'Journal of the Chemical Society, Dalton Transactions'
_journal_page_first 2015
_journal_paper_doi 10.1039/b010109p
_journal_year 2001
_chemical_formula_sum 'C16 O16 Rh6'
_chemical_formula_weight 1065.62
_chemical_name_common '10 Rh6(CO)16)'
_chemical_name_systematic
; 
? 
;
_space_group_IT_number 14
_symmetry_cell_setting monoclinic
_symmetry_space_group_name_Hall '-P 2ybc'
_symmetry_space_group_name_H-M 'P 1 21/c 1'
_atom_sites_solution_hydrogens geom
_atom_sites_solution_primary direct
_atom_sites_solution_secondary difmap
_audit_creation_method SHELXL
_cell_angle_alpha 90.00
_cell_angle_beta 104.89(3)
_cell_angle_gamma 90.00
_cell_formula_units_Z 4
_cell_length_a 16.113(3)
_cell_length_b 9.550(2)
_cell_length_c 17.013(3)
_cell_measurement_reflns_used 7346
_cell_measurement_temperature 100(1)
_cell_measurement_theta_max 30.03
_cell_measurement_theta_min 4.19
_cell_volume 2530.0(9)
_computing_cell_refinement 'Denzo-SMN (Otwinowski & Minor, 1997)'
_computing_data_collection 'Collect (Nonius BV, 1997-2000)'
_computing_data_reduction 'Denzo-SMN (Otwinowski & Minor, 1997)'
_computing_molecular_graphics 'Bruker SHELXTL V5.1'
_computing_publication_material 'Bruker SHELXTL V5.1'
_computing_structure_refinement 'Bruker SHELXTL V5.1'
_computing_structure_solution 'Bruker SHELXTL V5.1'
_diffrn_ambient_temperature 100(1)
_diffrn_measurement_device 'Nonius KappaCCD'
_diffrn_measurement_method '\f scan and \w scans with \k offsets'
_diffrn_radiation_monochromator graphite
_diffrn_radiation_source 'fine-focus sealed tube'
_diffrn_radiation_type MoK\a
_diffrn_radiation_wavelength 0.71073
_diffrn_reflns_av_R_equivalents 0.0800
_diffrn_reflns_av_sigmaI/netI 0.0660
_diffrn_reflns_limit_h_max 22
_diffrn_reflns_limit_h_min -22
_diffrn_reflns_limit_k_max 13
_diffrn_reflns_limit_k_min -13
_diffrn_reflns_limit_l_max 23
_diffrn_reflns_limit_l_min -23
_diffrn_reflns_number 23768
_diffrn_reflns_theta_max 30.03
_diffrn_reflns_theta_min 4.19
_diffrn_standards_decay_% 0
_exptl_absorpt_coefficient_mu 3.896
_exptl_absorpt_correction_type multi-scan
_exptl_absorpt_process_details 'Denzo-SMN (Otwinowski & Minor, 1997)'
_exptl_crystal_colour 'dark red'
_exptl_crystal_density_diffrn 2.798
_exptl_crystal_density_method none
_exptl_crystal_description block
_exptl_crystal_F_000 1976
_exptl_crystal_size_max 0.35
_exptl_crystal_size_mid 0.20
_exptl_crystal_size_min 0.15
_refine_diff_density_max 1.720
_refine_diff_density_min -1.598
_refine_diff_density_rms 0.214
_refine_ls_extinction_coef 0.00007(8)
_refine_ls_extinction_expression Fc^*^==kFc[1+0.001xFc^2^\l^3^/sin(2\q)]^-1/4^
_refine_ls_extinction_method SHELXL
_refine_ls_goodness_of_fit_all 0.942
_refine_ls_goodness_of_fit_ref 1.154
_refine_ls_matrix_type full
_refine_ls_number_parameters 344
_refine_ls_number_reflns 7346
_refine_ls_number_restraints 0
_refine_ls_restrained_S_all 0.942
_refine_ls_restrained_S_obs 1.154
_refine_ls_R_factor_all 0.1040
_refine_ls_R_factor_gt 0.0446
_refine_ls_shift/esd_max -0.001
_refine_ls_shift/esd_mean 0.000
_refine_ls_structure_factor_coef Fsqd
_refine_ls_weighting_details 'w==1/[\s^2^(Fo^2^)+(0.0552P)^2^] where P==(Fo^2^+2Fc^2^)/3'
_refine_ls_weighting_scheme calc
_refine_ls_wR_factor_all 0.1179
_refine_ls_wR_factor_ref 0.1034
_reflns_number_gt 3908
_reflns_number_total 7346
_reflns_threshold_expression >2sigma(I)
_cod_data_source_file b010109p.txt
_cod_data_source_block k9958
_cod_depositor_comments
;
The following automatic conversions were performed:
'_symmetry_cell_setting' value 'Monoclinic' changed to 'monoclinic'
according to '/home/saulius/struct/CIF-dictionaries/cif_core.dic'
dictionary named 'cif_core.dic' version 2.4.1 from 2010-06-29.

Automatic conversion script
Id: cif_fix_enum 1527 2010-12-29 10:47:43Z saulius 

The following automatic conversions were performed:

'_refine_ls_weighting_scheme' value 'calc
w==1/[\s^2^(Fo^2^)+(0.0552P)^2^] where P==(Fo^2^+2Fc^2^)/3' was
changed to 'calc'. New tag '_refine_ls_weighting_details' was
created. The value of the new tag was set to
'w==1/[\s^2^(Fo^2^)+(0.0552P)^2^] where P==(Fo^2^+2Fc^2^)/3'.

Automatic conversion script
Id: cif_fix_values 3143 2015-03-26 13:38:13Z robertas 
;
_cod_original_cell_volume 2530.1(9)
_cod_original_sg_symbol_H-M P2(1)/c
_cod_database_code 7010526

loop_
_symmetry_equiv_pos_as_xyz
'x, y, z'
'-x, y+1/2, -z+1/2'
'-x, -y, -z'
'x, -y-1/2, z-1/2'

loop_
_atom_site_aniso_label
_atom_site_aniso_U_11
_atom_site_aniso_U_22
_atom_site_aniso_U_33
_atom_site_aniso_U_23
_atom_site_aniso_U_13
_atom_site_aniso_U_12
Rh1 0.0237(2) 0.0235(3) 0.0219(2) -0.0007(2) 0.0073(2) 0.0024(2)
Rh2 0.0216(2) 0.0199(3) 0.0218(2) 0.0007(2) 0.0046(2) 0.0006(2)
Rh3 0.0257(2) 0.0207(3) 0.0223(2) -0.0006(2) 0.0061(2) 0.0037(2)
Rh4 0.0220(2) 0.0294(3) 0.0247(3) -0.0032(2) 0.0032(2) 0.0012(2)
Rh5 0.0251(2) 0.0192(3) 0.0259(3) -0.0025(2) 0.0075(2) -0.0011(2)
Rh6 0.0273(2) 0.0245(3) 0.0194(2) -0.0027(2) 0.0072(2) -0.0020(2)
C1 0.031(3) 0.028(4) 0.023(3) 0.004(3) 0.008(3) 0.004(3)
O1 0.041(3) 0.029(3) 0.021(2) 0.003(2) 0.008(2) -0.004(2)
C2 0.024(3) 0.031(4) 0.039(4) -0.002(3) 0.011(3) -0.001(3)
O2 0.022(2) 0.039(3) 0.043(3) 0.001(2) 0.007(2) -0.003(2)
C3 0.031(3) 0.022(4) 0.025(3) -0.002(3) 0.012(3) 0.003(3)
O3 0.037(3) 0.026(3) 0.046(3) -0.005(2) 0.021(2) -0.001(2)
C4 0.025(3) 0.040(5) 0.027(4) -0.004(3) 0.007(3) -0.004(3)
O4 0.033(2) 0.049(4) 0.029(2) 0.009(3) -0.001(2) -0.002(2)
C5 0.029(3) 0.035(4) 0.031(4) -0.004(3) 0.012(3) 0.000(3)
O5 0.044(3) 0.037(3) 0.031(3) 0.008(2) 0.013(2) 0.010(2)
C6 0.049(4) 0.036(5) 0.030(4) -0.007(3) 0.023(3) 0.008(3)
O6 0.088(5) 0.077(6) 0.050(4) 0.003(4) 0.032(3) 0.013(4)
C7 0.038(4) 0.032(4) 0.019(3) 0.001(3) 0.007(3) -0.003(3)
O7 0.034(2) 0.043(3) 0.034(3) -0.007(2) 0.013(2) -0.016(2)
C8 0.024(3) 0.026(4) 0.041(4) 0.006(3) 0.004(3) 0.001(3)
O8 0.038(3) 0.045(4) 0.036(3) 0.014(3) 0.007(2) 0.013(2)
C9 0.042(4) 0.027(4) 0.028(4) -0.003(3) 0.004(3) 0.008(3)
O9 0.038(3) 0.029(3) 0.048(3) 0.002(2) 0.011(2) 0.001(2)
C10 0.038(4) 0.021(4) 0.035(4) 0.005(3) 0.000(3) 0.008(3)
O10 0.082(5) 0.047(5) 0.088(5) -0.013(4) 0.001(4) 0.025(4)
C11 0.029(4) 0.041(5) 0.031(4) -0.003(3) 0.007(3) 0.001(3)
O11 0.034(3) 0.050(4) 0.055(3) -0.001(3) 0.010(2) 0.011(3)
C12 0.026(3) 0.040(5) 0.038(4) -0.012(4) 0.002(3) 0.000(3)
O12 0.039(3) 0.078(5) 0.059(4) -0.023(4) 0.011(3) -0.008(3)
C13 0.037(4) 0.020(4) 0.037(4) -0.010(3) 0.011(3) 0.000(3)
O13 0.055(3) 0.026(3) 0.049(3) 0.008(3) 0.013(3) 0.004(3)
C14 0.035(4) 0.018(4) 0.038(4) -0.001(3) 0.018(3) -0.005(3)
O14 0.056(3) 0.048(4) 0.056(4) -0.019(3) 0.024(3) -0.010(3)
C15 0.031(3) 0.030(4) 0.022(3) -0.010(3) 0.003(3) 0.001(3)
O15 0.036(3) 0.041(3) 0.031(3) 0.004(2) 0.010(2) -0.004(2)
C16 0.036(4) 0.039(5) 0.031(4) -0.002(3) 0.019(3) -0.007(3)
O16 0.065(4) 0.047(4) 0.032(3) -0.012(3) 0.016(3) -0.025(3)

loop_
_atom_site_label
_atom_site_type_symbol
_atom_site_fract_x
_atom_site_fract_y
_atom_site_fract_z
_atom_site_U_iso_or_equiv
_atom_site_thermal_displace_type
_atom_site_occupancy
_atom_site_calc_flag
_atom_site_refinement_flags
_atom_site_disorder_group
Rh1 Rh 0.26624(3) 0.87255(6) 0.32881(3) 0.02277(13) Uani 1 d . .
Rh2 Rh 0.11224(3) 0.86510(5) 0.37044(3) 0.02126(12) Uani 1 d . .
Rh3 Rh 0.23525(3) 0.66788(6) 0.43210(3) 0.02292(13) Uani 1 d . .
Rh4 Rh 0.35304(3) 0.87619(6) 0.49005(3) 0.02587(13) Uani 1 d . .
Rh5 Rh 0.23023(3) 1.07477(6) 0.42877(3) 0.02323(13) Uani 1 d . .
Rh6 Rh 0.19976(3) 0.86999(6) 0.53281(3) 0.02349(13) Uani 1 d . .
C1 C 0.1684(4) 0.7073(8) 0.3044(4) 0.0273(15) Uani 1 d . .
O1 O 0.1404(3) 0.6360(5) 0.2502(3) 0.0304(11) Uani 1 d . .
C2 C 0.3508(4) 1.0337(8) 0.3961(4) 0.031(2) Uani 1 d . .
O2 O 0.4014(3) 1.1072(5) 0.3804(3) 0.0347(12) Uani 1 d . .
C3 C 0.1118(4) 1.0259(7) 0.4615(4) 0.0253(14) Uani 1 d . .
O3 O 0.0585(3) 1.0971(5) 0.4743(3) 0.0341(11) Uani 1 d . .
C4 C 0.3035(4) 0.7135(8) 0.5561(4) 0.031(2) Uani 1 d . .
O4 O 0.3352(3) 0.6448(6) 0.6112(3) 0.0385(13) Uani 1 d . .
C5 C 0.2293(4) 0.9781(8) 0.2301(4) 0.031(2) Uani 1 d . .
O5 O 0.2078(3) 1.0443(6) 0.1738(3) 0.0363(12) Uani 1 d . .
C6 C 0.3521(4) 0.7702(8) 0.2931(4) 0.036(2) Uani 1 d . .
O6 O 0.4041(4) 0.7132(8) 0.2745(3) 0.069(2) Uani 1 d . .
C7 C 0.0136(4) 0.7671(8) 0.3847(4) 0.030(2) Uani 1 d . .
O7 O -0.0455(3) 0.7122(6) 0.3941(3) 0.0362(12) Uani 1 d . .
C8 C 0.0459(4) 0.9541(8) 0.2744(4) 0.031(2) Uani 1 d . .
O8 O 0.0078(3) 1.0003(6) 0.2153(3) 0.0400(13) Uani 1 d . .
C9 C 0.1590(4) 0.5318(8) 0.4541(4) 0.033(2) Uani 1 d . .
O9 O 0.1124(3) 0.4488(6) 0.4670(3) 0.0386(12) Uani 1 d . .
C10 C 0.3139(4) 0.5306(8) 0.4062(4) 0.033(2) Uani 1 d . .
O10 O 0.3585(4) 0.4543(7) 0.3905(4) 0.076(2) Uani 1 d . .
C11 C 0.4502(4) 0.7733(9) 0.4793(4) 0.034(2) Uani 1 d . .
O11 O 0.5071(3) 0.7081(6) 0.4722(3) 0.0465(14) Uani 1 d . .
C12 C 0.4119(4) 0.9833(9) 0.5835(4) 0.036(2) Uani 1 d . .
O12 O 0.4437(3) 1.0444(7) 0.6390(3) 0.059(2) Uani 1 d . .
C13 C 0.1802(4) 1.2074(8) 0.3462(4) 0.031(2) Uani 1 d . .
O13 O 0.1511(3) 1.2867(6) 0.2982(3) 0.0435(13) Uani 1 d . .
C14 C 0.2743(4) 1.2124(8) 0.5117(4) 0.029(2) Uani 1 d . .
O14 O 0.3007(3) 1.2947(7) 0.5578(3) 0.052(2) Uani 1 d . .
C15 C 0.1199(4) 0.7604(8) 0.5736(4) 0.029(2) Uani 1 d . .
O15 O 0.0755(3) 0.6898(6) 0.5972(3) 0.0358(12) Uani 1 d . .
C16 C 0.2352(4) 0.9788(8) 0.6296(4) 0.033(2) Uani 1 d . .
O16 O 0.2578(3) 1.0499(6) 0.6844(3) 0.0476(15) Uani 1 d . .

loop_
_atom_type_symbol
_atom_type_description
_atom_type_scat_dispersion_real
_atom_type_scat_dispersion_imag
_atom_type_scat_source
C C 0.0033 0.0016 'International Tables Vol C Tables 4.2.6.8 and 6.1.1.4'
O O 0.0106 0.0060 'International Tables Vol C Tables 4.2.6.8 and 6.1.1.4'
Rh Rh -1.1178 0.9187 'International Tables Vol C Tables 4.2.6.8 and 6.1.1.4'

loop_
_geom_angle_atom_site_label_1
_geom_angle_atom_site_label_2
_geom_angle_atom_site_label_3
_geom_angle
_geom_angle_site_symmetry_1
_geom_angle_site_symmetry_3
_geom_angle_publ_flag
C6 Rh1 C5 94.4(3) . . ?
C6 Rh1 C2 97.0(3) . . ?
C5 Rh1 C2 95.8(3) . . ?
C6 Rh1 C1 96.6(3) . . ?
C5 Rh1 C1 99.6(3) . . ?
C2 Rh1 C1 158.6(2) . . ?
C6 Rh1 Rh5 147.6(2) . . ?
C5 Rh1 Rh5 96.1(2) . . ?
C2 Rh1 Rh5 51.5(2) . . ?
C1 Rh1 Rh5 111.7(2) . . ?
C6 Rh1 Rh4 95.7(2) . . ?
C5 Rh1 Rh4 146.5(2) . . ?
C2 Rh1 Rh4 51.3(2) . . ?
C1 Rh1 Rh4 110.8(2) . . ?
Rh5 Rh1 Rh4 60.22(2) . . ?
C6 Rh1 Rh2 147.3(2) . . ?
C5 Rh1 Rh2 98.1(2) . . ?
C2 Rh1 Rh2 111.5(2) . . ?
C1 Rh1 Rh2 51.6(2) . . ?
Rh5 Rh1 Rh2 60.54(2) . . ?
Rh4 Rh1 Rh2 90.27(3) . . ?
C6 Rh1 Rh3 96.0(2) . . ?
C5 Rh1 Rh3 149.8(2) . . ?
C2 Rh1 Rh3 110.9(2) . . ?
C1 Rh1 Rh3 51.1(2) . . ?
Rh5 Rh1 Rh3 90.12(3) . . ?
Rh4 Rh1 Rh3 60.04(2) . . ?
Rh2 Rh1 Rh3 59.65(2) . . ?
C8 Rh2 C7 91.4(3) . . ?
C8 Rh2 C3 101.0(3) . . ?
C7 Rh2 C3 95.7(3) . . ?
C8 Rh2 C1 94.7(3) . . ?
C7 Rh2 C1 101.1(3) . . ?
C3 Rh2 C1 156.6(2) . . ?
C8 Rh2 Rh3 145.6(2) . . ?
C7 Rh2 Rh3 99.1(2) . . ?
C3 Rh2 Rh3 110.2(2) . . ?
C1 Rh2 Rh3 51.3(2) . . ?
C8 Rh2 Rh1 96.5(2) . . ?
C7 Rh2 Rh1 151.5(2) . . ?
C3 Rh2 Rh1 109.4(2) . . ?
C1 Rh2 Rh1 51.1(2) . . ?
Rh3 Rh2 Rh1 60.31(2) . . ?
C8 Rh2 Rh6 151.6(2) . . ?
C7 Rh2 Rh6 96.3(2) . . ?
C3 Rh2 Rh6 51.1(2) . . ?
C1 Rh2 Rh6 110.5(2) . . ?
Rh3 Rh2 Rh6 59.68(3) . . ?
Rh1 Rh2 Rh6 89.69(3) . . ?
C8 Rh2 Rh5 99.6(2) . . ?
C7 Rh2 Rh5 145.7(2) . . ?
C3 Rh2 Rh5 50.4(2) . . ?
C1 Rh2 Rh5 110.1(2) . . ?
Rh3 Rh2 Rh5 89.85(3) . . ?
Rh1 Rh2 Rh5 59.40(2) . . ?
Rh6 Rh2 Rh5 60.07(2) . . ?
C9 Rh3 C10 94.4(3) . . ?
C9 Rh3 C4 98.0(3) . . ?
C10 Rh3 C4 99.1(3) . . ?
C9 Rh3 C1 97.8(3) . . ?
C10 Rh3 C1 94.2(3) . . ?
C4 Rh3 C1 158.4(3) . . ?
C9 Rh3 Rh6 96.3(2) . . ?
C10 Rh3 Rh6 150.2(2) . . ?
C4 Rh3 Rh6 51.8(2) . . ?
C1 Rh3 Rh6 111.7(2) . . ?
C9 Rh3 Rh2 96.0(2) . . ?
C10 Rh3 Rh2 145.4(2) . . ?
C4 Rh3 Rh2 111.9(2) . . ?
C1 Rh3 Rh2 51.7(2) . . ?
Rh6 Rh3 Rh2 60.53(3) . . ?
C9 Rh3 Rh4 148.2(2) . . ?
C10 Rh3 Rh4 98.0(2) . . ?
C4 Rh3 Rh4 51.1(2) . . ?
C1 Rh3 Rh4 110.4(2) . . ?
Rh6 Rh3 Rh4 60.11(2) . . ?
Rh2 Rh3 Rh4 90.27(3) . . ?
C9 Rh3 Rh1 147.8(2) . . ?
C10 Rh3 Rh1 95.6(2) . . ?
C4 Rh3 Rh1 110.4(2) . . ?
C1 Rh3 Rh1 51.0(2) . . ?
Rh6 Rh3 Rh1 90.01(3) . . ?
Rh2 Rh3 Rh1 60.04(2) . . ?
Rh4 Rh3 Rh1 59.66(3) . . ?
C11 Rh4 C12 96.4(3) . . ?
C11 Rh4 C4 95.8(3) . . ?
C12 Rh4 C4 96.9(3) . . ?
C11 Rh4 C2 98.3(3) . . ?
C12 Rh4 C2 98.7(3) . . ?
C4 Rh4 C2 157.6(2) . . ?
C11 Rh4 Rh1 96.8(2) . . ?
C12 Rh4 Rh1 148.3(3) . . ?
C4 Rh4 Rh1 110.2(2) . . ?
C2 Rh4 Rh1 50.9(2) . . ?
C11 Rh4 Rh5 148.6(2) . . ?
C12 Rh4 Rh5 95.8(2) . . ?
C4 Rh4 Rh5 111.3(2) . . ?
C2 Rh4 Rh5 51.2(2) . . ?
Rh1 Rh4 Rh5 59.74(3) . . ?
C11 Rh4 Rh6 146.6(2) . . ?
C12 Rh4 Rh6 94.5(2) . . ?
C4 Rh4 Rh6 51.5(2) . . ?
C2 Rh4 Rh6 111.1(2) . . ?
Rh1 Rh4 Rh6 90.14(3) . . ?
Rh5 Rh4 Rh6 60.43(2) . . ?
C11 Rh4 Rh3 95.8(2) . . ?
C12 Rh4 Rh3 146.0(2) . . ?
C4 Rh4 Rh3 50.3(2) . . ?
C2 Rh4 Rh3 110.8(2) . . ?
Rh1 Rh4 Rh3 60.30(3) . . ?
Rh5 Rh4 Rh3 89.99(3) . . ?
Rh6 Rh4 Rh3 59.69(2) . . ?
C13 Rh5 C14 95.3(3) . . ?
C13 Rh5 C3 95.6(3) . . ?
C14 Rh5 C3 98.2(2) . . ?
C13 Rh5 C2 99.6(3) . . ?
C14 Rh5 C2 97.1(3) . . ?
C3 Rh5 C2 157.2(3) . . ?
C13 Rh5 Rh1 97.4(2) . . ?
C14 Rh5 Rh1 147.3(2) . . ?
C3 Rh5 Rh1 110.4(2) . . ?
C2 Rh5 Rh1 51.0(2) . . ?
C13 Rh5 Rh4 149.8(2) . . ?
C14 Rh5 Rh4 95.7(2) . . ?
C3 Rh5 Rh4 110.4(2) . . ?
C2 Rh5 Rh4 51.1(2) . . ?
Rh1 Rh5 Rh4 60.04(3) . . ?
C13 Rh5 Rh2 95.4(2) . . ?
C14 Rh5 Rh2 148.0(2) . . ?
C3 Rh5 Rh2 50.8(2) . . ?
C2 Rh5 Rh2 110.6(2) . . ?
Rh1 Rh5 Rh2 60.06(2) . . ?
Rh4 Rh5 Rh2 89.89(3) . . ?
C13 Rh5 Rh6 146.0(2) . . ?
C14 Rh5 Rh6 96.1(2) . . ?
C3 Rh5 Rh6 51.1(2) . . ?
C2 Rh5 Rh6 110.5(2) . . ?
Rh1 Rh5 Rh6 89.97(3) . . ?
Rh4 Rh5 Rh6 59.84(2) . . ?
Rh2 Rh5 Rh6 59.90(3) . . ?
C16 Rh6 C15 93.7(3) . . ?
C16 Rh6 C3 96.6(3) . . ?
C15 Rh6 C3 99.9(3) . . ?
C16 Rh6 C4 99.8(3) . . ?
C15 Rh6 C4 96.5(3) . . ?
C3 Rh6 C4 155.9(2) . . ?
C16 Rh6 Rh3 149.4(2) . . ?
C15 Rh6 Rh3 96.2(2) . . ?
C3 Rh6 Rh3 110.0(2) . . ?
C4 Rh6 Rh3 50.4(2) . . ?
C16 Rh6 Rh4 97.3(2) . . ?
C15 Rh6 Rh4 146.9(2) . . ?
C3 Rh6 Rh4 109.6(2) . . ?
C4 Rh6 Rh4 50.9(2) . . ?
Rh3 Rh6 Rh4 60.20(2) . . ?
C16 Rh6 Rh2 146.7(2) . . ?
C15 Rh6 Rh2 97.7(2) . . ?
C3 Rh6 Rh2 50.7(2) . . ?
C4 Rh6 Rh2 109.7(2) . . ?
Rh3 Rh6 Rh2 59.79(2) . . ?
Rh4 Rh6 Rh2 89.90(3) . . ?
C16 Rh6 Rh5 96.0(2) . . ?
C15 Rh6 Rh5 149.6(2) . . ?
C3 Rh6 Rh5 50.3(2) . . ?
C4 Rh6 Rh5 110.1(2) . . ?
Rh3 Rh6 Rh5 89.89(3) . . ?
Rh4 Rh6 Rh5 59.73(2) . . ?
Rh2 Rh6 Rh5 60.03(2) . . ?
O1 C1 Rh1 134.2(5) . . ?
O1 C1 Rh3 133.5(6) . . ?
Rh1 C1 Rh3 77.9(2) . . ?
O1 C1 Rh2 133.6(5) . . ?
Rh1 C1 Rh2 77.4(2) . . ?
Rh3 C1 Rh2 77.0(2) . . ?
O2 C2 Rh1 133.7(5) . . ?
O2 C2 Rh4 134.8(5) . . ?
Rh1 C2 Rh4 77.8(2) . . ?
O2 C2 Rh5 132.3(6) . . ?
Rh1 C2 Rh5 77.5(2) . . ?
Rh4 C2 Rh5 77.7(2) . . ?
O3 C3 Rh5 131.6(5) . . ?
O3 C3 Rh2 133.2(5) . . ?
Rh5 C3 Rh2 78.8(2) . . ?
O3 C3 Rh6 134.3(5) . . ?
Rh5 C3 Rh6 78.6(2) . . ?
Rh2 C3 Rh6 78.2(2) . . ?
O4 C4 Rh3 133.6(6) . . ?
O4 C4 Rh4 132.9(5) . . ?
Rh3 C4 Rh4 78.6(2) . . ?
O4 C4 Rh6 133.7(5) . . ?
Rh3 C4 Rh6 77.8(2) . . ?
Rh4 C4 Rh6 77.6(3) . . ?
O5 C5 Rh1 177.5(7) . . ?
O6 C6 Rh1 177.5(7) . . ?
O7 C7 Rh2 178.1(6) . . ?
O8 C8 Rh2 176.0(7) . . ?
O9 C9 Rh3 179.5(6) . . ?
O10 C10 Rh3 178.8(7) . . ?
O11 C11 Rh4 178.0(7) . . ?
O12 C12 Rh4 177.5(6) . . ?
O13 C13 Rh5 179.2(6) . . ?
O14 C14 Rh5 177.7(6) . . ?
O15 C15 Rh6 176.3(6) . . ?
O16 C16 Rh6 175.8(6) . . ?

loop_
_geom_bond_atom_site_label_1
_geom_bond_atom_site_label_2
_geom_bond_distance
_geom_bond_site_symmetry_2
_geom_bond_publ_flag
Rh1 C6 1.917(7) . ?
Rh1 C5 1.918(7) . ?
Rh1 C2 2.175(7) . ?
Rh1 C1 2.193(7) . ?
Rh1 Rh5 2.7324(8) . ?
Rh1 Rh4 2.7406(11) . ?
Rh1 Rh2 2.7509(8) . ?
Rh1 Rh3 2.7585(8) . ?
Rh2 C8 1.907(7) . ?
Rh2 C7 1.913(7) . ?
Rh2 C3 2.182(6) . ?
Rh2 C1 2.208(7) . ?
Rh2 Rh3 2.7402(9) . ?
Rh2 Rh6 2.7604(11) . ?
Rh2 Rh5 2.7640(9) . ?
Rh3 C9 1.891(8) . ?
Rh3 C10 1.951(7) . ?
Rh3 C4 2.158(6) . ?
Rh3 C1 2.195(6) . ?
Rh3 Rh6 2.7371(8) . ?
Rh3 Rh4 2.7514(9) . ?
Rh4 C11 1.896(7) . ?
Rh4 C12 1.924(7) . ?
Rh4 C4 2.184(7) . ?
Rh4 C2 2.188(7) . ?
Rh4 Rh5 2.7458(9) . ?
Rh4 Rh6 2.7488(9) . ?
Rh5 C13 1.910(8) . ?
Rh5 C14 1.926(7) . ?
Rh5 C3 2.172(6) . ?
Rh5 C2 2.189(6) . ?
Rh5 Rh6 2.7650(8) . ?
Rh6 C16 1.907(7) . ?
Rh6 C15 1.921(7) . ?
Rh6 C3 2.194(7) . ?
Rh6 C4 2.201(7) . ?
C1 O1 1.143(8) . ?
C2 O2 1.159(8) . ?
C3 O3 1.159(7) . ?
C4 O4 1.151(8) . ?
C5 O5 1.126(8) . ?
C6 O6 1.110(8) . ?
C7 O7 1.133(7) . ?
C8 O8 1.124(7) . ?
C9 O9 1.151(8) . ?
C10 O10 1.103(8) . ?
C11 O11 1.140(8) . ?
C12 O12 1.115(8) . ?
C13 O13 1.124(8) . ?
C14 O14 1.114(8) . ?
C15 O15 1.130(8) . ?
C16 O16 1.135(8) . ?
